data_4028487
loop_
_publ_author_name
'Subhadip De'
'Sourabh Mishra'
'Badrinath N. Kakde'
'Dhananjay Dey'
'Alakesh Bisai'

_publ_section_title
;
 Expeditious Approach to Pyrrolophenanthridones, Phenanthridines, and
 Benzo[c]phenanthridines via Organocatalytic Direct Biaryl-Coupling
 Promoted by Potassium tert-Butoxide
;
_journal_name_full 'Journal of Organic Chemistry'
_journal_page_first 7823
_journal_page_last 7844
_journal_paper_doi 10.1021/jo400890k
_journal_volume 78
_journal_year 2013
_chemical_formula_sum 'C20 H15 N O4'
_chemical_formula_weight 333.33
_space_group_IT_number 14
_symmetry_cell_setting monoclinic
_symmetry_Int_Tables_number 14
_symmetry_space_group_name_Hall '-P 2yn'
_symmetry_space_group_name_H-M 'P 1 21/n 1'
_atom_sites_solution_hydrogens geom
_atom_sites_solution_primary direct
_atom_sites_solution_secondary difmap
_audit_creation_method SHELXL-97
_cell_angle_alpha 90.00
_cell_angle_beta 90.817(2)
_cell_angle_gamma 90.00
_cell_formula_units_Z 4
_cell_length_a 8.4402(4)
_cell_length_b 12.1368(6)
_cell_length_c 14.9524(8)
_cell_measurement_temperature 298(2)
_cell_measurement_theta_max 30.41
_cell_measurement_theta_min 2.72
_cell_volume 1531.52(13)
_computing_structure_refinement 'SHELXL-97 (Sheldrick, 1997)'
_computing_structure_solution 'SHELXS-97 (Sheldrick, 1990)'
_diffrn_ambient_temperature 298(2)
_diffrn_measured_fraction_theta_full 0.998
_diffrn_measured_fraction_theta_max 0.998
_diffrn_radiation_monochromator graphite
_diffrn_radiation_source 'fine-focus sealed tube'
_diffrn_radiation_type MoK\a
_diffrn_radiation_wavelength 0.71073
_diffrn_reflns_av_R_equivalents 0.0316
_diffrn_reflns_av_sigmaI/netI 0.0256
_diffrn_reflns_limit_h_max 11
_diffrn_reflns_limit_h_min -11
_diffrn_reflns_limit_k_max 16
_diffrn_reflns_limit_k_min -15
_diffrn_reflns_limit_l_max 19
_diffrn_reflns_limit_l_min -20
_diffrn_reflns_number 17438
_diffrn_reflns_theta_full 29.57
_diffrn_reflns_theta_max 29.57
_diffrn_reflns_theta_min 2.72
_exptl_absorpt_coefficient_mu 0.102
_exptl_absorpt_correction_T_max 0.9899
_exptl_absorpt_correction_T_min 0.9800
_exptl_absorpt_correction_type multi-scan
_exptl_absorpt_process_details SADABS
_exptl_crystal_density_diffrn 1.446
_exptl_crystal_F_000 696
_exptl_crystal_size_max 0.20
_exptl_crystal_size_mid 0.10
_exptl_crystal_size_min 0.10
_refine_diff_density_max 0.286
_refine_diff_density_min -0.208
_refine_diff_density_rms 0.058
_refine_ls_extinction_method none
_refine_ls_goodness_of_fit_ref 1.026
_refine_ls_hydrogen_treatment constr
_refine_ls_matrix_type full
_refine_ls_number_parameters 228
_refine_ls_number_reflns 4290
_refine_ls_number_restraints 0
_refine_ls_restrained_S_all 1.026
_refine_ls_R_factor_all 0.0729
_refine_ls_R_factor_gt 0.0507
_refine_ls_shift/su_max 0.002
_refine_ls_shift/su_mean 0.000
_refine_ls_structure_factor_coef Fsqd
_refine_ls_weighting_details 'calc w=1/[\s^2^(Fo^2^)+(0.0801P)^2^+0.3057P] where P=(Fo^2^+2Fc^2^)/3'
_refine_ls_weighting_scheme calc
_refine_ls_wR_factor_gt 0.1406
_refine_ls_wR_factor_ref 0.1572
_reflns_number_gt 3008
_reflns_number_total 4290
_reflns_threshold_expression >2sigma(I)
_cod_data_source_file jo400890k_si_003.cif
_cod_data_source_block Subhadip
_cod_depositor_comments
;
The following automatic conversions were performed:

data name '_iucr_refine_instruction_details' was replaced with
'_iucr_refine_instructions_details' as specified in the replacement
file 'data/replacement-values/replacement_tags.lst'.

Automatic conversion script
Id: cif_correct_tags 9268 2022-04-12 08:56:07Z antanas 
;
_cod_original_sg_symbol_H-M 'P 21/n'
_cod_database_code 4028487

loop_
_symmetry_equiv_pos_as_xyz
'x, y, z'
'-x+1/2, y+1/2, -z+1/2'
'-x, -y, -z'
'x-1/2, -y-1/2, z-1/2'

loop_
_atom_site_label
_atom_site_type_symbol
_atom_site_fract_x
_atom_site_fract_y
_atom_site_fract_z
_atom_site_U_iso_or_equiv
_atom_site_adp_type
_atom_site_occupancy
_atom_site_symmetry_multiplicity
_atom_site_calc_flag
_atom_site_refinement_flags
N1 N 0.72138(14) 0.48754(10) -0.07265(8) 0.0420(3) Uani 1 1 d .
O4 O 0.89093(13) 0.33564(9) -0.44210(7) 0.0517(3) Uani 1 1 d .
O3 O 0.70961(12) 0.47687(9) -0.34800(7) 0.0496(3) Uani 1 1 d .
O1 O 0.79098(15) 0.45444(11) 0.34457(7) 0.0594(3) Uani 1 1 d .
O2 O 0.63389(15) 0.57165(10) 0.25973(7) 0.0584(3) Uani 1 1 d .
C14 C 0.91972(15) 0.33639(10) -0.16278(9) 0.0358(3) Uani 1 1 d .
C13 C 0.81856(15) 0.40893(10) -0.21012(9) 0.0355(3) Uani 1 1 d .
C17 C 0.90508(16) 0.33310(11) -0.35103(9) 0.0403(3) Uani 1 1 d .
C5 C 0.91525(16) 0.35519(11) 0.12268(9) 0.0402(3) Uani 1 1 d .
C10 C 0.92082(15) 0.34195(10) -0.06639(9) 0.0352(3) Uani 1 1 d .
C6 C 0.81655(15) 0.42582(10) 0.07087(9) 0.0362(3) Uani 1 1 d .
C8 C 1.01569(18) 0.27985(12) 0.07836(10) 0.0470(3) Uani 1 1 d .
H8 H 1.0808 0.2337 0.1123 0.056 Uiso 1 1 calc R
C9 C 1.01947(17) 0.27329(12) -0.01206(10) 0.0439(3) Uani 1 1 d .
H9 H 1.0874 0.2233 -0.0390 0.053 Uiso 1 1 calc R
C2 C 0.72047(17) 0.50543(12) 0.20426(10) 0.0430(3) Uani 1 1 d .
C18 C 0.81322(16) 0.40736(11) -0.30448(9) 0.0385(3) Uani 1 1 d .
C12 C 0.72270(17) 0.48263(12) -0.15957(9) 0.0421(3) Uani 1 1 d .
H12 H 0.6565 0.5305 -0.1911 0.050 Uiso 1 1 calc R
C4 C 0.91266(18) 0.36016(13) 0.21768(10) 0.0467(3) Uani 1 1 d .
H4 H 0.9751 0.3134 0.2526 0.056 Uiso 1 1 calc R
C3 C 0.81620(17) 0.43536(13) 0.25533(9) 0.0443(3) Uani 1 1 d .
C7 C 0.71546(17) 0.50216(11) 0.11372(9) 0.0419(3) Uani 1 1 d .
H7 H 0.6484 0.5482 0.0809 0.050 Uiso 1 1 calc R
C15 C 1.01332(18) 0.26337(12) -0.21200(10) 0.0445(3) Uani 1 1 d .
H15 H 1.0818 0.2155 -0.1821 0.053 Uiso 1 1 calc R
C16 C 1.00514(18) 0.26159(12) -0.30364(10) 0.0463(3) Uani 1 1 d .
H16 H 1.0674 0.2119 -0.3348 0.056 Uiso 1 1 calc R
C1 C 0.6818(2) 0.54338(16) 0.34842(11) 0.0587(4) Uani 1 1 d .
H1A H 0.7314 0.6063 0.3774 0.070 Uiso 1 1 calc R
H1B H 0.5903 0.5221 0.3829 0.070 Uiso 1 1 calc R
C20 C 0.9639(2) 0.24938(14) -0.49078(11) 0.0593(4) Uani 1 1 d .
H20A H 1.0768 0.2538 -0.4830 0.089 Uiso 1 1 calc R
H20B H 0.9370 0.2565 -0.5531 0.089 Uiso 1 1 calc R
H20C H 0.9271 0.1796 -0.4692 0.089 Uiso 1 1 calc R
C19 C 0.7805(2) 0.55988(16) -0.40153(13) 0.0666(5) Uani 1 1 d .
H19A H 0.8395 0.6096 -0.3638 0.100 Uiso 1 1 calc R
H19B H 0.6993 0.5999 -0.4333 0.100 Uiso 1 1 calc R
H19C H 0.8504 0.5261 -0.4436 0.100 Uiso 1 1 calc R
C11 C 0.82025(15) 0.41770(10) -0.02516(9) 0.0349(3) Uani 1 1 d .

loop_
_atom_site_aniso_label
_atom_site_aniso_U_11
_atom_site_aniso_U_22
_atom_site_aniso_U_33
_atom_site_aniso_U_23
_atom_site_aniso_U_13
_atom_site_aniso_U_12
N1 0.0426(6) 0.0431(6) 0.0404(6) 0.0019(5) 0.0014(5) 0.0088(5)
O4 0.0635(7) 0.0528(6) 0.0390(5) -0.0054(4) 0.0030(5) 0.0056(5)
O3 0.0454(6) 0.0575(6) 0.0460(6) 0.0072(5) -0.0005(4) 0.0106(5)
O1 0.0663(7) 0.0755(8) 0.0365(6) -0.0036(5) -0.0013(5) 0.0014(6)
O2 0.0668(7) 0.0668(7) 0.0417(6) -0.0068(5) 0.0069(5) 0.0110(6)
C14 0.0335(6) 0.0332(6) 0.0409(7) 0.0000(5) 0.0020(5) -0.0018(5)
C13 0.0328(6) 0.0338(6) 0.0399(7) -0.0004(5) 0.0020(5) -0.0011(5)
C17 0.0416(7) 0.0396(7) 0.0399(7) -0.0032(5) 0.0040(5) -0.0037(5)
C5 0.0376(7) 0.0406(7) 0.0424(7) 0.0029(5) -0.0026(5) -0.0035(5)
C10 0.0327(6) 0.0325(6) 0.0405(7) 0.0011(5) 0.0000(5) -0.0018(5)
C6 0.0345(6) 0.0354(6) 0.0386(7) 0.0022(5) 0.0007(5) -0.0043(5)
C8 0.0450(8) 0.0472(8) 0.0487(8) 0.0048(6) -0.0071(6) 0.0081(6)
C9 0.0412(7) 0.0417(7) 0.0487(8) 0.0010(6) -0.0009(6) 0.0075(6)
C2 0.0425(7) 0.0436(7) 0.0431(7) -0.0036(6) 0.0050(6) -0.0061(6)
C18 0.0344(6) 0.0399(7) 0.0411(7) 0.0010(5) -0.0004(5) -0.0017(5)
C12 0.0423(7) 0.0432(7) 0.0407(7) 0.0023(5) 0.0004(6) 0.0099(6)
C4 0.0461(8) 0.0520(8) 0.0419(7) 0.0051(6) -0.0075(6) -0.0014(6)
C3 0.0444(8) 0.0510(8) 0.0376(7) 0.0007(6) -0.0025(6) -0.0107(6)
C7 0.0433(7) 0.0402(7) 0.0421(7) 0.0032(5) 0.0024(6) 0.0021(6)
C15 0.0458(8) 0.0401(7) 0.0478(8) 0.0015(6) 0.0033(6) 0.0091(6)
C16 0.0492(8) 0.0404(7) 0.0495(8) -0.0044(6) 0.0078(6) 0.0070(6)
C1 0.0618(10) 0.0717(11) 0.0427(8) -0.0076(7) 0.0035(7) -0.0050(9)
C20 0.0818(12) 0.0518(9) 0.0445(8) -0.0092(7) 0.0122(8) 0.0007(8)
C19 0.0747(12) 0.0605(10) 0.0645(11) 0.0187(8) -0.0046(9) 0.0073(9)
C11 0.0327(6) 0.0326(6) 0.0393(7) 0.0027(5) 0.0007(5) -0.0022(5)

loop_
_atom_type_symbol
_atom_type_description
_atom_type_scat_dispersion_real
_atom_type_scat_dispersion_imag
_atom_type_scat_source
C C 0.0033 0.0016 'International Tables Vol C Tables 4.2.6.8 and 6.1.1.4'
H H 0.0000 0.0000 'International Tables Vol C Tables 4.2.6.8 and 6.1.1.4'
N N 0.0061 0.0033 'International Tables Vol C Tables 4.2.6.8 and 6.1.1.4'
O O 0.0106 0.0060 'International Tables Vol C Tables 4.2.6.8 and 6.1.1.4'

loop_
_geom_angle_atom_site_label_1
_geom_angle_atom_site_label_2
_geom_angle_atom_site_label_3
_geom_angle
C12 N1 C11 118.19(12)
C17 O4 C20 117.52(12)
C18 O3 C19 115.56(12)
C3 O1 C1 106.08(12)
C2 O2 C1 105.96(12)
C15 C14 C13 118.21(12)
C15 C14 C10 123.92(12)
C13 C14 C10 117.88(11)
C14 C13 C18 120.27(12)
C14 C13 C12 117.94(12)
C18 C13 C12 121.79(12)
O4 C17 C18 116.45(12)
O4 C17 C16 124.29(12)
C18 C17 C16 119.26(13)
C8 C5 C6 119.01(13)
C8 C5 C4 120.80(13)
C6 C5 C4 120.19(13)
C11 C10 C9 119.09(12)
C11 C10 C14 118.37(11)
C9 C10 C14 122.53(12)
C5 C6 C7 120.04(12)
C5 C6 C11 118.85(12)
C7 C6 C11 121.11(12)
C9 C8 C5 121.81(13)
C9 C8 H8 119.1
C5 C8 H8 119.1
C8 C9 C10 120.85(13)
C8 C9 H9 119.6
C10 C9 H9 119.6
C7 C2 O2 127.71(14)
C7 C2 C3 122.64(13)
O2 C2 C3 109.62(13)
O3 C18 C17 121.33(12)
O3 C18 C13 118.48(12)
C17 C18 C13 120.11(12)
N1 C12 C13 124.73(12)
N1 C12 H12 117.6
C13 C12 H12 117.6
C3 C4 C5 117.56(13)
C3 C4 H4 121.2
C5 C4 H4 121.2
C4 C3 O1 128.40(14)
C4 C3 C2 122.15(13)
O1 C3 C2 109.43(13)
C2 C7 C6 117.39(13)
C2 C7 H7 121.3
C6 C7 H7 121.3
C16 C15 C14 120.89(13)
C16 C15 H15 119.6
C14 C15 H15 119.6
C15 C16 C17 121.24(13)
C15 C16 H16 119.4
C17 C16 H16 119.4
O1 C1 O2 108.75(12)
O1 C1 H1A 109.9
O2 C1 H1A 109.9
O1 C1 H1B 109.9
O2 C1 H1B 109.9
H1A C1 H1B 108.3
O4 C20 H20A 109.5
O4 C20 H20B 109.5
H20A C20 H20B 109.5
O4 C20 H20C 109.5
H20A C20 H20C 109.5
H20B C20 H20C 109.5
O3 C19 H19A 109.5
O3 C19 H19B 109.5
H19A C19 H19B 109.5
O3 C19 H19C 109.5
H19A C19 H19C 109.5
H19B C19 H19C 109.5
N1 C11 C10 122.88(12)
N1 C11 C6 116.73(11)
C10 C11 C6 120.38(11)

loop_
_geom_bond_atom_site_label_1
_geom_bond_atom_site_label_2
_geom_bond_distance
N1 C12 1.3013(17)
N1 C11 1.3792(17)
O4 C17 1.3656(16)
O4 C20 1.4204(18)
O3 C18 1.3724(17)
O3 C19 1.424(2)
O1 C3 1.3740(17)
O1 C1 1.421(2)
O2 C2 1.3730(17)
O2 C1 1.423(2)
C14 C15 1.4028(18)
C14 C13 1.4099(18)
C14 C10 1.4429(18)
C13 C18 1.4111(18)
C13 C12 1.4295(18)
C17 C18 1.3832(19)
C17 C16 1.397(2)
C5 C8 1.418(2)
C5 C6 1.4179(19)
C5 C4 1.4221(19)
C10 C11 1.4003(18)
C10 C9 1.4241(18)
C6 C7 1.4187(19)
C6 C11 1.4401(18)
C8 C9 1.355(2)
C8 H8 0.9300
C9 H9 0.9300
C2 C7 1.3544(19)
C2 C3 1.393(2)
C12 H12 0.9300
C4 C3 1.351(2)
C4 H4 0.9300
C7 H7 0.9300
C15 C16 1.371(2)
C15 H15 0.9300
C16 H16 0.9300
C1 H1A 0.9700
C1 H1B 0.9700
C20 H20A 0.9600
C20 H20B 0.9600
C20 H20C 0.9600
C19 H19A 0.9600
C19 H19B 0.9600
C19 H19C 0.9600

loop_
_geom_torsion_atom_site_label_1
_geom_torsion_atom_site_label_2
_geom_torsion_atom_site_label_3
_geom_torsion_atom_site_label_4
_geom_torsion
C15 C14 C13 C18 -0.17(19)
C10 C14 C13 C18 179.73(11)
C15 C14 C13 C12 179.59(12)
C10 C14 C13 C12 -0.51(18)
C20 O4 C17 C18 -170.20(13)
C20 O4 C17 C16 10.0(2)
C15 C14 C10 C11 -179.25(12)
C13 C14 C10 C11 0.85(17)
C15 C14 C10 C9 0.5(2)
C13 C14 C10 C9 -179.39(12)
C8 C5 C6 C7 -179.78(13)
C4 C5 C6 C7 0.4(2)
C8 C5 C6 C11 0.74(19)
C4 C5 C6 C11 -179.13(12)
C6 C5 C8 C9 -0.2(2)
C4 C5 C8 C9 179.64(14)
C5 C8 C9 C10 -0.5(2)
C11 C10 C9 C8 0.7(2)
C14 C10 C9 C8 -179.10(13)
C1 O2 C2 C7 179.77(15)
C1 O2 C2 C3 1.76(16)
C19 O3 C18 C17 -67.97(18)
C19 O3 C18 C13 115.32(15)
O4 C17 C18 O3 2.22(19)
C16 C17 C18 O3 -177.97(13)
O4 C17 C18 C13 178.88(11)
C16 C17 C18 C13 -1.3(2)
C14 C13 C18 O3 178.00(12)
C12 C13 C18 O3 -1.75(19)
C14 C13 C18 C17 1.24(19)
C12 C13 C18 C17 -178.51(13)
C11 N1 C12 C13 0.7(2)
C14 C13 C12 N1 -0.3(2)
C18 C13 C12 N1 179.49(13)
C8 C5 C4 C3 178.81(13)
C6 C5 C4 C3 -1.3(2)
C5 C4 C3 O1 178.67(13)
C5 C4 C3 C2 0.7(2)
C1 O1 C3 C4 178.79(16)
C1 O1 C3 C2 -3.04(17)
C7 C2 C3 C4 1.0(2)
O2 C2 C3 C4 179.13(13)
C7 C2 C3 O1 -177.31(13)
O2 C2 C3 O1 0.82(16)
O2 C2 C7 C6 -179.73(13)
C3 C2 C7 C6 -2.0(2)
C5 C6 C7 C2 1.26(19)
C11 C6 C7 C2 -179.27(12)
C13 C14 C15 C16 -0.8(2)
C10 C14 C15 C16 179.28(13)
C14 C15 C16 C17 0.8(2)
O4 C17 C16 C15 -179.89(13)
C18 C17 C16 C15 0.3(2)
C3 O1 C1 O2 4.13(18)
C2 O2 C1 O1 -3.64(17)
C12 N1 C11 C10 -0.3(2)
C12 N1 C11 C6 179.60(12)
C9 C10 C11 N1 179.75(12)
C14 C10 C11 N1 -0.49(19)
C9 C10 C11 C6 -0.12(18)
C14 C10 C11 C6 179.65(11)
C5 C6 C11 N1 179.56(12)
C7 C6 C11 N1 0.08(18)
C5 C6 C11 C10 -0.57(18)
C7 C6 C11 C10 179.95(12)
